data_2102066
loop_
_publ_author_name
'Kaduk, James A.'

_publ_section_title
;
 Terephthalate salts: salts of monopositive cations
;
_journal_issue 3
_journal_name_full 'Acta Crystallographica Section B'
_journal_page_first 474
_journal_page_last 485
_journal_paper_doi 10.1107/S0108768199014718
_journal_volume 56
_journal_year 2000
_chemical_formula_sum 'C8 H9 N O4'
_chemical_formula_weight 183.16
_chemical_name_systematic
;
 ?
;
_space_group_IT_number 15
_symmetry_cell_setting monoclinic
_symmetry_space_group_name_Hall '-C 2yc'
_symmetry_space_group_name_H-M 'C 1 2/c 1'
_audit_creation_method SHELXL-97
_cell_angle_alpha 90.00
_cell_angle_beta 98.04(3)
_cell_angle_gamma 90.00
_cell_formula_units_Z 4
_cell_length_a 18.924(4)
_cell_length_b 3.7967(8)
_cell_length_c 11.481(2)
_cell_measurement_temperature 293(2)
_cell_volume 816.8(3)
_computing_structure_refinement 'SHELXL-97 (Sheldrick, 1997)'
_computing_structure_solution 'SHELXS-97 (Sheldrick, 1990)'
_diffrn_ambient_temperature 293(2)
_diffrn_measured_fraction_theta_full .959
_diffrn_measured_fraction_theta_max .959
_diffrn_radiation_monochromator graphite
_diffrn_radiation_source 'fine-focus sealed tube'
_diffrn_radiation_type MoK\a
_diffrn_radiation_wavelength .71073
_diffrn_reflns_av_R_equivalents .0187
_diffrn_reflns_av_sigmaI/netI .0263
_diffrn_reflns_limit_h_max 18
_diffrn_reflns_limit_h_min -18
_diffrn_reflns_limit_k_max 3
_diffrn_reflns_limit_k_min -3
_diffrn_reflns_limit_l_max 11
_diffrn_reflns_limit_l_min -11
_diffrn_reflns_number 785
_diffrn_reflns_theta_full 20.01
_diffrn_reflns_theta_max 20.01
_diffrn_reflns_theta_min 3.58
_exptl_absorpt_coefficient_mu .121
_exptl_crystal_colour Colourless
_exptl_crystal_density_diffrn 1.489
_exptl_crystal_density_method 'not measured'
_exptl_crystal_description Plate
_exptl_crystal_F_000 384
_exptl_crystal_size_max .3
_exptl_crystal_size_mid .2
_exptl_crystal_size_min .05
_refine_diff_density_max .106
_refine_diff_density_min -.178
_refine_ls_extinction_method none
_refine_ls_goodness_of_fit_ref .995
_refine_ls_hydrogen_treatment mixed
_refine_ls_matrix_type full
_refine_ls_number_parameters 80
_refine_ls_number_reflns 373
_refine_ls_number_restraints 1
_refine_ls_restrained_S_all .994
_refine_ls_R_factor_all .0405
_refine_ls_R_factor_gt .0293
_refine_ls_shift/su_max .243
_refine_ls_shift/su_mean .022
_refine_ls_structure_factor_coef Fsqd
_refine_ls_weighting_details 'calc w=1/[\s^2^(Fo^2^)+(0.0536P)^2^+0.0000P] where P=(Fo^2^+2Fc^2^)/3'
_refine_ls_weighting_scheme calc
_refine_ls_wR_factor_ref .0755
_reflns_number_gt 307
_reflns_number_total 373
_reflns_threshold_expression >2sigma(I)
_cod_data_source_file bk0069.cif
_cod_data_source_block ammHtph
_cod_original_sg_symbol_H-M C2/c
_cod_database_code 2102066

loop_
_symmetry_equiv_pos_as_xyz
'x, y, z'
'-x, y, -z+1/2'
'x+1/2, y+1/2, z'
'-x+1/2, y+1/2, -z+1/2'
'-x, -y, -z'
'x, -y, z-1/2'
'-x+1/2, -y+1/2, -z'
'x+1/2, -y+1/2, z-1/2'

loop_
_atom_site_label
_atom_site_fract_x
_atom_site_fract_y
_atom_site_fract_z
_atom_site_U_iso_or_equiv
_atom_site_adp_type
_atom_site_calc_flag
_atom_site_refinement_flags
_atom_site_occupancy
_atom_site_type_symbol
O1 .09478(9) .1447(5) .65460(15) .0429(7) Uani d . 1 O
O2 .05923(10) .0337(6) .46591(16) .0454(7) Uani d D 1 O
C4 .10757(14) .1194(7) .5524(2) .0307(8) Uani d . 1 C
C1 .18055(13) .1862(6) .5232(2) .0246(8) Uani d . 1 C
C2 .19949(14) .1088(7) .4134(2) .0287(8) Uani d . 1 C
C6 .23173(14) .3281(7) .6095(2) .0295(8) Uani d . 1 C
H2A .1644(13) .004(6) .354(2) .031(7) Uiso d . 1 H
H6A .2178(12) .383(7) .685(2) .037(7) Uiso d . 1 H
N1 .5000 .0908(14) .7500 .0459(10) Uani d S 1 N
H1 .5335(19) -.046(10) .721(3) .080(12) Uiso d . 1 H
H2 .475(2) .189(12) .688(4) .106(17) Uiso d . 1 H
H3 .021(2) .00(2) .496(6) .050(18) Uiso d PD .50 H

loop_
_atom_site_aniso_label
_atom_site_aniso_U_11
_atom_site_aniso_U_22
_atom_site_aniso_U_33
_atom_site_aniso_U_12
_atom_site_aniso_U_13
_atom_site_aniso_U_23
O1 .0298(12) .0699(15) .0310(12) -.0041(10) .0114(8) -.0016(10)
O2 .0209(12) .0811(16) .0341(12) -.0141(13) .0034(10) .0001(11)
C4 .0244(19) .0352(17) .0324(17) -.0015(13) .0038(15) .0018(14)
C1 .0197(17) .0289(15) .0250(15) -.0020(13) .0024(15) .0006(13)
C2 .0219(18) .0352(16) .0276(15) -.0046(14) -.0015(14) -.0031(14)
C6 .029(2) .0373(18) .0231(16) .0007(14) .0065(15) .0002(14)
N1 .049(3) .050(3) .042(3) .000 .020(3) .000

loop_
_atom_type_symbol
_atom_type_description
_atom_type_scat_dispersion_real
_atom_type_scat_dispersion_imag
_atom_type_scat_source
C C .0033 .0016 'International Tables Vol C Tables 4.2.6.8 and 6.1.1.4'
H H .0000 .0000 'International Tables Vol C Tables 4.2.6.8 and 6.1.1.4'
N N .0061 .0033 'International Tables Vol C Tables 4.2.6.8 and 6.1.1.4'
O O .0106 .0060 'International Tables Vol C Tables 4.2.6.8 and 6.1.1.4'

loop_
_geom_angle_atom_site_label_1
_geom_angle_atom_site_label_2
_geom_angle_atom_site_label_3
_geom_angle_site_symmetry_1
_geom_angle_site_symmetry_3
_geom_angle
O1 C4 O2 . . 122.5(2)
O1 C4 C1 . . 120.8(2)
O2 C4 C1 . . 116.7(2)
C2 C1 C6 . . 119.0(2)
C2 C1 C4 . . 122.2(2)
C6 C1 C4 . . 118.8(2)
C1 C2 C6 . 7_556 120.3(2)
C2 C6 C1 7_556 . 120.7(2)

loop_
_geom_bond_atom_site_label_1
_geom_bond_atom_site_label_2
_geom_bond_site_symmetry_2
_geom_bond_distance
O1 C4 . 1.235(3)
O2 C4 . 1.294(3)
C4 C1 . 1.488(3)
C1 C2 . 1.390(3)
C1 C6 . 1.393(3)
C2 C6 7_556 1.384(4)
C6 C2 7_556 1.384(4)
